data_1512598
loop_
_publ_author_name
'Cheerlavancha, Raju'
'Lawer, Aggie'
'Cagnes, Marina'
'Bhadbhade, Mohan'
'Hunter, Luke'

_publ_section_title
;
 Sequential Deoxyfluorination Approach for the Synthesis of Protected
 \a,\b,\g-Trifluoro-\d-amino Acids.
;
_journal_issue 21
_journal_name_full 'Organic letters'
_journal_page_first 5562
_journal_page_last 5565
_journal_paper_doi 10.1021/ol402756e
_journal_volume 15
_journal_year 2013
_chemical_absolute_configuration rm
_chemical_formula_moiety 'C18 H13 F3 N2 O4'
_chemical_formula_sum 'C18 H13 F3 N2 O4'
_chemical_formula_weight 378.30
_chemical_name_systematic
;
 ?
;
_space_group_crystal_system orthorhombic
_space_group_IT_number 19
_space_group_name_Hall 'P 2ac 2ab'
_space_group_name_H-M_alt 'P 21 21 21'
_symmetry_space_group_name_Hall 'P 2ac 2ab'
_symmetry_space_group_name_H-M 'P 21 21 21'
_atom_sites_solution_hydrogens geom
_audit_creation_method SHELXL-2013
_cell_angle_alpha 90
_cell_angle_beta 90
_cell_angle_gamma 90
_cell_formula_units_Z 4
_cell_length_a 7.6333(12)
_cell_length_b 9.0831(15)
_cell_length_c 23.858(3)
_cell_measurement_reflns_used 3612
_cell_measurement_temperature 150(2)
_cell_measurement_theta_max 24.724
_cell_measurement_theta_min 2.802
_cell_volume 1654.2(4)
_computing_cell_refinement '<i>APEX2 </i>(Bruker, 2007)'
_computing_data_collection '<i>APEX2 </i>(Bruker, 2007)'
_computing_data_reduction '<i>APEX2 </i>(Bruker, 2007)'
_computing_structure_refinement 'SHELXL-2013 (Sheldrick, 2013)'
_computing_structure_solution '<i>SHELXS-97</i> (Sheldrick, 2008)'
_diffrn_ambient_temperature 150(2)
_diffrn_measured_fraction_theta_full 0.972
_diffrn_measured_fraction_theta_max 0.998
_diffrn_measurement_device_type 'Bruker kappa APEXII CCD Diffractometer'
_diffrn_measurement_method '\f scans, and \w scans with \k offsets'
_diffrn_radiation_monochromator 'Incoatec Quazar Multilayer Mirror'
_diffrn_radiation_source 'Incoatec I\mS microfocus X-ray source'
_diffrn_radiation_type MoK\a
_diffrn_radiation_wavelength 0.71073
_diffrn_reflns_av_R_equivalents 0.0405
_diffrn_reflns_av_unetI/netI 0.0348
_diffrn_reflns_Laue_measured_fraction_full 0.972
_diffrn_reflns_Laue_measured_fraction_max 0.998
_diffrn_reflns_limit_h_max 9
_diffrn_reflns_limit_h_min -7
_diffrn_reflns_limit_k_max 10
_diffrn_reflns_limit_k_min -10
_diffrn_reflns_limit_l_max 28
_diffrn_reflns_limit_l_min -28
_diffrn_reflns_number 12648
_diffrn_reflns_point_group_measured_fraction_full 0.973
_diffrn_reflns_point_group_measured_fraction_max 0.999
_diffrn_reflns_theta_full 25.242
_diffrn_reflns_theta_max 24.994
_diffrn_reflns_theta_min 2.399
_exptl_absorpt_coefficient_mu 0.130
_exptl_absorpt_correction_T_max 0.993
_exptl_absorpt_correction_T_min 0.958
_exptl_absorpt_correction_type multi-scan
_exptl_absorpt_process_details 'SADABS (Bruker, 2001)'
_exptl_crystal_colour Colourless
_exptl_crystal_density_diffrn 1.519
_exptl_crystal_description Plates
_exptl_crystal_F_000 776
_exptl_crystal_size_max 0.334
_exptl_crystal_size_mid 0.134
_exptl_crystal_size_min 0.054
_refine_diff_density_max 0.163
_refine_diff_density_min -0.200
_refine_diff_density_rms 0.042
_refine_ls_abs_structure_details
;
 Flack x determined using 934 quotients [(I+)-(I-)]/[(I+)+(I-)]
 (Parsons and Flack (2004), Acta Cryst. A60, s61).
;
_refine_ls_abs_structure_Flack -0.1(4)
_refine_ls_extinction_method none
_refine_ls_goodness_of_fit_ref 1.103
_refine_ls_hydrogen_treatment constr
_refine_ls_matrix_type full
_refine_ls_number_parameters 244
_refine_ls_number_reflns 2903
_refine_ls_number_restraints 0
_refine_ls_restrained_S_all 1.103
_refine_ls_R_factor_all 0.0483
_refine_ls_R_factor_gt 0.0377
_refine_ls_shift/su_max 0.000
_refine_ls_shift/su_mean 0.000
_refine_ls_structure_factor_coef Fsqd
_refine_ls_weighting_details 'w=1/[\s^2^(Fo^2^)+(0.0375P)^2^+0.3767P] where P=(Fo^2^+2Fc^2^)/3'
_refine_ls_weighting_scheme calc
_refine_ls_wR_factor_gt 0.0826
_refine_ls_wR_factor_ref 0.0881
_reflns_Friedel_coverage 0.711
_reflns_Friedel_fraction_full 0.973
_reflns_Friedel_fraction_max 1.001
_reflns_number_gt 2491
_reflns_number_total 2903
_reflns_threshold_expression 'I > 2\s(I)'
_cod_data_source_file ol402756e_si_003.cif
_cod_data_source_block Aggie1_P212121
_cod_depositor_comments
;
The following automatic conversions were performed:

'_exptl_absorpt_correction_type' value 'Multi-scan' changed to
'multi-scan' according to
/home/saulius/struct/CIF-dictionaries/cif_core.dic dictionary named
'cif_core.dic' version 2.4.2 from 2011-04-26.

Automatic conversion script
Id: cif_fix_values 1891 2012-01-12 08:04:46Z andrius 
;
_cod_original_cell_volume 1654.1(4)
_cod_database_code 1512598
_shelx_space_group_comment
;
The symmetry employed for this shelxl refinement is uniquely defined
by the following loop, which should always be used as a source of
symmetry information in preference to the above space-group names.
They are only intended as comments.
;
_shelx_estimated_absorpt_t_min 0.958
_shelx_estimated_absorpt_t_max 0.993
_shelxl_version_number 2013-3

loop_
_space_group_symop_operation_xyz
'x, y, z'
'-x+1/2, -y, z+1/2'
'-x, y+1/2, -z+1/2'
'x+1/2, -y+1/2, -z'

loop_
_atom_site_label
_atom_site_type_symbol
_atom_site_fract_x
_atom_site_fract_y
_atom_site_fract_z
_atom_site_U_iso_or_equiv
_atom_site_adp_type
_atom_site_occupancy
_atom_site_site_symmetry_order
_atom_site_calc_flag
_atom_site_refinement_flags_posn
_atom_site_refinement_flags_adp
F1 F 0.1946(2) 0.6330(2) 0.90289(8) 0.0377(5) Uani 1 1 d . .
F2 F -0.0085(3) 0.8487(2) 0.84411(8) 0.0422(5) Uani 1 1 d . .
F3 F -0.2488(3) 0.8722(2) 0.92498(9) 0.0466(6) Uani 1 1 d . .
O1 O 0.5179(3) 0.5698(3) 0.82143(9) 0.0366(6) Uani 1 1 d . .
O2 O 0.0374(3) 0.2830(3) 0.79104(10) 0.0385(6) Uani 1 1 d . .
O3 O -0.5800(4) 0.2807(3) 1.05831(12) 0.0575(8) Uani 1 1 d . .
O4 O -0.3198(4) 0.2000(3) 1.07656(11) 0.0558(8) Uani 1 1 d . .
N1 N 0.2518(3) 0.4565(3) 0.80570(10) 0.0261(6) Uani 1 1 d . .
N2 N -0.4214(5) 0.2887(4) 1.05449(12) 0.0418(8) Uani 1 1 d . .
C1 C 0.4316(4) 0.4593(4) 0.81570(12) 0.0273(7) Uani 1 1 d . .
C2 C 0.4859(4) 0.3024(4) 0.81705(13) 0.0278(8) Uani 1 1 d . .
C3 C 0.6475(4) 0.2416(4) 0.82720(15) 0.0390(10) Uani 1 1 d . .
H3A H 0.7477 0.3017 0.8331 0.047 Uiso 1 1 calc R U
C4 C 0.6588(5) 0.0900(5) 0.82855(15) 0.0462(11) Uani 1 1 d . .
H4A H 0.7688 0.0448 0.8357 0.055 Uiso 1 1 calc R U
C5 C 0.5129(6) 0.0025(4) 0.81968(14) 0.0442(10) Uani 1 1 d . .
H5 H 0.5243 -0.1016 0.8210 0.053 Uiso 1 1 calc R U
C6 C 0.3505(5) 0.0645(4) 0.80898(14) 0.0360(9) Uani 1 1 d . .
H6 H 0.2501 0.0049 0.8028 0.043 Uiso 1 1 calc R U
C7 C 0.3404(4) 0.2154(4) 0.80771(12) 0.0271(7) Uani 1 1 d . .
C8 C 0.1890(4) 0.3138(4) 0.80019(13) 0.0269(7) Uani 1 1 d . .
C9 C 0.1392(4) 0.5847(4) 0.80761(13) 0.0294(8) Uani 1 1 d . .
H9A H 0.0452 0.5747 0.7793 0.035 Uiso 1 1 calc R U
H9B H 0.2082 0.6738 0.7985 0.035 Uiso 1 1 calc R U
C10 C 0.0591(4) 0.6012(4) 0.86506(12) 0.0252(7) Uani 1 1 d . .
H10 H 0.0038 0.5057 0.8760 0.030 Uiso 1 1 calc R U
C11 C -0.0761(4) 0.7206(4) 0.86853(14) 0.0280(7) Uani 1 1 d . .
H11 H -0.1833 0.6893 0.8476 0.034 Uiso 1 1 calc R U
C12 C -0.1254(5) 0.7587(3) 0.92787(14) 0.0308(8) Uani 1 1 d . .
H12 H -0.0191 0.7953 0.9480 0.037 Uiso 1 1 calc R U
C13 C -0.2033(4) 0.6326(4) 0.96052(13) 0.0258(7) Uani 1 1 d . .
C14 C -0.1060(5) 0.5641(4) 1.00147(13) 0.0339(8) Uani 1 1 d . .
H14 H 0.0103 0.5960 1.0088 0.041 Uiso 1 1 calc R U
C15 C -0.1765(5) 0.4490(4) 1.03212(14) 0.0365(9) Uani 1 1 d . .
H15 H -0.1092 0.3997 1.0599 0.044 Uiso 1 1 calc R U
C16 C -0.3452(5) 0.4084(4) 1.02133(13) 0.0318(8) Uani 1 1 d . .
C17 C -0.4461(5) 0.4743(4) 0.98060(13) 0.0319(8) Uani 1 1 d . .
H17 H -0.5628 0.4426 0.9739 0.038 Uiso 1 1 calc R U
C18 C -0.3740(4) 0.5871(4) 0.94985(13) 0.0290(8) Uani 1 1 d . .
H18 H -0.4408 0.6339 0.9214 0.035 Uiso 1 1 calc R U

loop_
_atom_site_aniso_label
_atom_site_aniso_U_11
_atom_site_aniso_U_22
_atom_site_aniso_U_33
_atom_site_aniso_U_23
_atom_site_aniso_U_13
_atom_site_aniso_U_12
F1 0.0305(10) 0.0486(13) 0.0340(10) -0.0019(10) -0.0057(8) 0.0043(10)
F2 0.0507(12) 0.0264(11) 0.0494(12) 0.0146(10) 0.0204(10) 0.0082(11)
F3 0.0583(13) 0.0272(12) 0.0543(13) 0.0090(10) 0.0252(11) 0.0160(11)
O1 0.0356(13) 0.0421(16) 0.0321(13) -0.0018(11) 0.0026(10) -0.0121(13)
O2 0.0231(13) 0.0459(15) 0.0464(14) -0.0081(12) -0.0038(10) -0.0031(12)
O3 0.062(2) 0.0506(19) 0.0600(19) 0.0025(15) 0.0251(15) -0.0144(17)
O4 0.083(2) 0.0402(16) 0.0437(16) 0.0165(14) 0.0012(15) -0.0039(17)
N1 0.0218(13) 0.0293(17) 0.0272(15) 0.0008(12) 0.0010(11) 0.0032(13)
N2 0.061(2) 0.0317(19) 0.0324(17) -0.0037(15) 0.0105(15) -0.0120(19)
C1 0.0295(18) 0.033(2) 0.0197(15) -0.0001(14) 0.0001(13) -0.0045(17)
C2 0.0255(16) 0.037(2) 0.0211(15) 0.0026(15) 0.0045(13) 0.0034(17)
C3 0.0257(19) 0.055(3) 0.036(2) 0.0061(18) 0.0025(15) 0.0075(18)
C4 0.041(2) 0.061(3) 0.037(2) 0.009(2) 0.0048(17) 0.024(2)
C5 0.065(3) 0.038(2) 0.0300(19) 0.0047(16) 0.0118(19) 0.021(2)
C6 0.043(2) 0.032(2) 0.0333(19) -0.0036(16) 0.0102(15) 0.0025(19)
C7 0.0273(17) 0.0335(19) 0.0206(16) -0.0019(14) 0.0029(13) 0.0022(17)
C8 0.0241(17) 0.031(2) 0.0258(16) -0.0044(14) 0.0022(13) -0.0013(15)
C9 0.0318(17) 0.0298(19) 0.0265(17) 0.0049(15) 0.0016(14) 0.0060(16)
C10 0.0250(16) 0.0264(19) 0.0242(16) 0.0028(14) -0.0025(13) 0.0020(15)
C11 0.0317(17) 0.0210(17) 0.0314(17) 0.0073(15) 0.0034(14) -0.0007(16)
C12 0.0352(18) 0.0211(19) 0.0361(19) 0.0025(15) 0.0051(15) 0.0039(15)
C13 0.0306(17) 0.0239(18) 0.0231(16) -0.0034(14) 0.0027(13) -0.0023(16)
C14 0.0355(19) 0.035(2) 0.0313(18) 0.0017(16) -0.0061(15) -0.0063(17)
C15 0.047(2) 0.035(2) 0.0280(17) 0.0035(16) -0.0070(16) -0.0029(19)
C16 0.046(2) 0.0235(19) 0.0253(18) -0.0009(14) 0.0056(15) -0.0078(17)
C17 0.0328(19) 0.030(2) 0.0327(19) -0.0061(15) 0.0042(15) -0.0046(17)
C18 0.0331(18) 0.0297(19) 0.0242(16) 0.0007(14) -0.0006(14) 0.0029(16)

loop_
_atom_type_symbol
_atom_type_description
_atom_type_scat_dispersion_real
_atom_type_scat_dispersion_imag
_atom_type_scat_source
C C 0.0033 0.0016 'International Tables Vol C Tables 4.2.6.8 and 6.1.1.4'
H H 0.0000 0.0000 'International Tables Vol C Tables 4.2.6.8 and 6.1.1.4'
N N 0.0061 0.0033 'International Tables Vol C Tables 4.2.6.8 and 6.1.1.4'
O O 0.0106 0.0060 'International Tables Vol C Tables 4.2.6.8 and 6.1.1.4'
F F 0.0171 0.0103 'International Tables Vol C Tables 4.2.6.8 and 6.1.1.4'

loop_
_geom_angle_atom_site_label_1
_geom_angle_atom_site_label_2
_geom_angle_atom_site_label_3
_geom_angle
C8 N1 C1 111.9(3)
C8 N1 C9 123.3(3)
C1 N1 C9 124.4(3)
O3 N2 O4 123.6(3)
O3 N2 C16 118.7(4)
O4 N2 C16 117.7(3)
O1 C1 N1 124.9(3)
O1 C1 C2 130.0(3)
N1 C1 C2 105.2(3)
C3 C2 C7 121.4(3)
C3 C2 C1 129.8(3)
C7 C2 C1 108.7(3)
C2 C3 C4 117.5(4)
C2 C3 H3A 121.3
C4 C3 H3A 121.3
C3 C4 C5 121.3(4)
C3 C4 H4A 119.4
C5 C4 H4A 119.4
C6 C5 C4 121.0(3)
C6 C5 H5 119.5
C4 C5 H5 119.5
C7 C6 C5 117.4(4)
C7 C6 H6 121.3
C5 C6 H6 121.3
C6 C7 C2 121.5(3)
C6 C7 C8 130.8(3)
C2 C7 C8 107.6(3)
O2 C8 N1 124.3(3)
O2 C8 C7 129.2(3)
N1 C8 C7 106.6(3)
N1 C9 C10 110.4(2)
N1 C9 H9A 109.6
C10 C9 H9A 109.6
N1 C9 H9B 109.6
C10 C9 H9B 109.6
H9A C9 H9B 108.1
F1 C10 C11 108.8(2)
F1 C10 C9 107.8(2)
C11 C10 C9 113.6(3)
F1 C10 H10 108.8
C11 C10 H10 108.8
C9 C10 H10 108.8
F2 C11 C10 108.9(2)
F2 C11 C12 107.0(3)
C10 C11 C12 113.0(3)
F2 C11 H11 109.3
C10 C11 H11 109.3
C12 C11 H11 109.3
F3 C12 C11 107.0(3)
F3 C12 C13 108.7(3)
C11 C12 C13 114.2(3)
F3 C12 H12 109.0
C11 C12 H12 109.0
C13 C12 H12 109.0
C14 C13 C18 120.1(3)
C14 C13 C12 119.8(3)
C18 C13 C12 120.1(3)
C13 C14 C15 120.4(3)
C13 C14 H14 119.8
C15 C14 H14 119.8
C16 C15 C14 118.1(3)
C16 C15 H15 120.9
C14 C15 H15 120.9
C15 C16 C17 122.9(3)
C15 C16 N2 118.3(3)
C17 C16 N2 118.8(3)
C18 C17 C16 118.5(3)
C18 C17 H17 120.8
C16 C17 H17 120.8
C17 C18 C13 119.9(3)
C17 C18 H18 120.0
C13 C18 H18 120.0

loop_
_geom_bond_atom_site_label_1
_geom_bond_atom_site_label_2
_geom_bond_distance
F1 C10 1.403(3)
F2 C11 1.400(4)
F3 C12 1.398(4)
O1 C1 1.209(4)
O2 C8 1.210(4)
O3 N2 1.217(4)
O4 N2 1.236(4)
N1 C8 1.388(4)
N1 C1 1.393(4)
N1 C9 1.448(4)
N2 C16 1.465(4)
C1 C2 1.484(5)
C2 C3 1.373(5)
C2 C7 1.381(5)
C3 C4 1.380(6)
C3 H3A 0.9500
C4 C5 1.385(6)
C4 H4A 0.9500
C5 C6 1.385(5)
C5 H5 0.9500
C6 C7 1.373(5)
C6 H6 0.9500
C7 C8 1.472(4)
C9 C10 1.508(4)
C9 H9A 0.9900
C9 H9B 0.9900
C10 C11 1.499(4)
C10 H10 1.0000
C11 C12 1.505(5)
C11 H11 1.0000
C12 C13 1.507(4)
C12 H12 1.0000
C13 C14 1.376(5)
C13 C18 1.390(4)
C14 C15 1.384(5)
C14 H14 0.9500
C15 C16 1.365(5)
C15 H15 0.9500
C16 C17 1.377(5)
C17 C18 1.375(5)
C17 H17 0.9500
C18 H18 0.9500

loop_
_geom_torsion_atom_site_label_1
_geom_torsion_atom_site_label_2
_geom_torsion_atom_site_label_3
_geom_torsion_atom_site_label_4
_geom_torsion
C8 N1 C1 O1 179.1(3)
C9 N1 C1 O1 -8.0(5)
C8 N1 C1 C2 -0.5(3)
C9 N1 C1 C2 172.3(3)
O1 C1 C2 C3 2.7(6)
N1 C1 C2 C3 -177.7(3)
O1 C1 C2 C7 -179.3(3)
N1 C1 C2 C7 0.4(3)
C7 C2 C3 C4 -0.9(5)
C1 C2 C3 C4 176.9(3)
C2 C3 C4 C5 0.4(5)
C3 C4 C5 C6 0.2(5)
C4 C5 C6 C7 -0.2(5)
C5 C6 C7 C2 -0.4(5)
C5 C6 C7 C8 -176.8(3)
C3 C2 C7 C6 1.0(5)
C1 C2 C7 C6 -177.2(3)
C3 C2 C7 C8 178.2(3)
C1 C2 C7 C8 -0.1(3)
C1 N1 C8 O2 -179.6(3)
C9 N1 C8 O2 7.5(5)
C1 N1 C8 C7 0.5(3)
C9 N1 C8 C7 -172.4(3)
C6 C7 C8 O2 -3.3(6)
C2 C7 C8 O2 179.8(3)
C6 C7 C8 N1 176.6(3)
C2 C7 C8 N1 -0.3(3)
C8 N1 C9 C10 78.7(4)
C1 N1 C9 C10 -93.3(3)
N1 C9 C10 F1 66.3(3)
N1 C9 C10 C11 -172.9(3)
F1 C10 C11 F2 71.8(3)
C9 C10 C11 F2 -48.4(4)
F1 C10 C11 C12 -47.0(3)
C9 C10 C11 C12 -167.2(3)
F2 C11 C12 F3 59.0(3)
C10 C11 C12 F3 178.9(3)
F2 C11 C12 C13 179.3(3)
C10 C11 C12 C13 -60.8(4)
F3 C12 C13 C14 -134.2(3)
C11 C12 C13 C14 106.5(4)
F3 C12 C13 C18 44.8(4)
C11 C12 C13 C18 -74.5(4)
C18 C13 C14 C15 0.4(5)
C12 C13 C14 C15 179.4(3)
C13 C14 C15 C16 -1.4(5)
C14 C15 C16 C17 1.6(5)
C14 C15 C16 N2 -178.7(3)
O3 N2 C16 C15 157.6(3)
O4 N2 C16 C15 -23.2(4)
O3 N2 C16 C17 -22.7(5)
O4 N2 C16 C17 156.4(3)
C15 C16 C17 C18 -0.7(5)
N2 C16 C17 C18 179.7(3)
C16 C17 C18 C13 -0.4(5)
C14 C13 C18 C17 0.5(5)
C12 C13 C18 C17 -178.5(3)
